data_2209150
loop_
_publ_author_name
'Qian, Bao-Hua'
'Liu, Wei-Wei'
'Lu, Lu-De'
'Hu, Hong-Weng'

_publ_section_title
;
 (<i>E</i>)-2-Phenyl-3-(2-phenylindolizin-3-yl)acrylonitrile
;
_journal_coeditor_code DN2029
_journal_issue 6
_journal_name_full 'Acta Crystallographica Section E'
_journal_page_first o2363
_journal_page_last o2364
_journal_paper_doi 10.1107/S1600536806017466
_journal_volume 62
_journal_year 2006
_chemical_formula_iupac 'C23 H16 N2'
_chemical_formula_moiety 'C23 H16 N2'
_chemical_formula_sum 'C23 H16 N2'
_chemical_formula_weight 320.38
_chemical_name_systematic
;
(E)-2-Phenyl-3-(2-phenylindolizin-3-yl)acrylonitrile
;
_space_group_IT_number 61
_symmetry_cell_setting orthorhombic
_symmetry_space_group_name_Hall '-P 2ac 2ab'
_symmetry_space_group_name_H-M 'P b c a'
_atom_sites_solution_hydrogens geom
_atom_sites_solution_primary direct
_atom_sites_solution_secondary difmap
_cell_angle_alpha 90.00
_cell_angle_beta 90.00
_cell_angle_gamma 90.00
_cell_formula_units_Z 8
_cell_length_a 12.175(2)
_cell_length_b 16.548(3)
_cell_length_c 17.111(3)
_cell_measurement_reflns_used 1970
_cell_measurement_temperature 294(2)
_cell_measurement_theta_max 19.67
_cell_measurement_theta_min 2.38
_cell_volume 3447.4(10)
_computing_cell_refinement SMART
_computing_data_collection 'SMART (Bruker, 2000)'
_computing_data_reduction 'SAINT (Bruker 2000)'
_computing_molecular_graphics 'SHELXTL (Bruker, 2000)'
_computing_publication_material SHELXTL
_computing_structure_refinement 'SHELXL97 (Sheldrick, 1997)'
_computing_structure_solution 'SHELXS97 (Sheldrick, 1997)'
_diffrn_ambient_temperature 294(2)
_diffrn_measured_fraction_theta_full 0.996
_diffrn_measured_fraction_theta_max 0.996
_diffrn_measurement_device_type 'Bruker SMART CCD area-detector'
_diffrn_measurement_method '\f and \w'
_diffrn_radiation_monochromator graphite
_diffrn_radiation_source 'fine-focus sealed tube'
_diffrn_radiation_type 'Mo K\a'
_diffrn_radiation_wavelength 0.71073
_diffrn_reflns_av_R_equivalents 0.0748
_diffrn_reflns_av_sigmaI/netI 0.0618
_diffrn_reflns_limit_h_max 10
_diffrn_reflns_limit_h_min -15
_diffrn_reflns_limit_k_max 18
_diffrn_reflns_limit_k_min -20
_diffrn_reflns_limit_l_max 21
_diffrn_reflns_limit_l_min -20
_diffrn_reflns_number 18419
_diffrn_reflns_theta_full 26.46
_diffrn_reflns_theta_max 26.46
_diffrn_reflns_theta_min 2.38
_diffrn_standards_decay_% 0
_diffrn_standards_interval_count 0
_diffrn_standards_interval_time 0
_diffrn_standards_number 0
_exptl_absorpt_coefficient_mu 0.073
_exptl_absorpt_correction_T_max 0.987
_exptl_absorpt_correction_T_min 0.976
_exptl_absorpt_correction_type multi-scan
_exptl_absorpt_process_details '(SADABS; Bruker, 2000)'
_exptl_crystal_colour yellow
_exptl_crystal_density_diffrn 1.235
_exptl_crystal_density_method 'not measured'
_exptl_crystal_description prism
_exptl_crystal_F_000 1344
_exptl_crystal_size_max 0.24
_exptl_crystal_size_mid 0.20
_exptl_crystal_size_min 0.18
_refine_diff_density_max 0.106
_refine_diff_density_min -0.096
_refine_ls_extinction_coef 0.0012(3)
_refine_ls_extinction_expression Fc^*^=kFc[1+0.001xFc^2^\l^3^/sin(2\q)]^-1/4^
_refine_ls_extinction_method SHELXL97
_refine_ls_goodness_of_fit_ref 0.967
_refine_ls_hydrogen_treatment constr
_refine_ls_matrix_type full
_refine_ls_number_parameters 227
_refine_ls_number_reflns 3548
_refine_ls_number_restraints 0
_refine_ls_restrained_S_all 0.967
_refine_ls_R_factor_all 0.1520
_refine_ls_R_factor_gt 0.0405
_refine_ls_shift/su_max 0.004
_refine_ls_shift/su_mean 0.001
_refine_ls_structure_factor_coef Fsqd
_refine_ls_weighting_details 'calc w=1/[\s^2^(Fo^2^)+(0.0363P)^2^+0.6402P] where P=(Fo^2^+2Fc^2^)/3'
_refine_ls_weighting_scheme calc
_refine_ls_wR_factor_gt 0.0863
_refine_ls_wR_factor_ref 0.1221
_reflns_number_gt 1379
_reflns_number_total 3548
_reflns_threshold_expression I>2\s(I)
_cod_data_source_file dn2029.cif
_cod_data_source_block I
_cod_depositor_comments
;
The following automatic conversions were performed:
'_symmetry_cell_setting' value 'Orthorhombic' changed to 'orthorhombic'
according to '/home/saulius/struct/CIF-dictionaries/cif_core.dic'
dictionary named 'cif_core.dic' version 2.4.1 from 2010-06-29.

Automatic conversion script
Id: cif_fix_enum 1527 2010-12-29 10:47:43Z saulius 

The following automatic conversions were performed:

'_symmetry_cell_setting' value 'Orthorhombic' changed to
'orthorhombic' according to
/home/saulius/struct/CIF-dictionaries/cif_core.dic dictionary named
'cif_core.dic' version 2.4.1 from 2010-06-29.

Automatic conversion script
Id: cif_fix_values 1715 2011-07-08 13:25:40Z adriana 
;
_cod_original_cell_volume 3447.5(11)
_cod_original_sg_symbol_H-M 'Pbca '
_cod_database_code 2209150
_cod_database_fobs_code 2209150

loop_
_symmetry_equiv_pos_as_xyz
'x, y, z'
'-x+1/2, -y, z+1/2'
'-x, y+1/2, -z+1/2'
'x+1/2, -y+1/2, -z'
'-x, -y, -z'
'x-1/2, y, -z-1/2'
'x, -y-1/2, z-1/2'
'-x-1/2, y-1/2, z'

loop_
_atom_site_type_symbol
_atom_site_label
_atom_site_fract_x
_atom_site_fract_y
_atom_site_fract_z
_atom_site_U_iso_or_equiv
_atom_site_adp_type
_atom_site_calc_flag
_atom_site_refinement_flags
_atom_site_occupancy
N N1 0.93368(18) 0.19177(12) 0.60488(12) 0.0700(6) Uani d . 1
N N2 0.9965(2) 0.44794(16) 0.38670(16) 0.1112(9) Uani d . 1
C C1 1.1834(2) 0.29471(15) 0.66869(13) 0.0663(7) Uani d . 1
C C2 1.1751(2) 0.37887(16) 0.66414(14) 0.0762(8) Uani d . 1
H H2 1.1083 0.4022 0.6505 0.091 Uiso calc R 1
C C3 1.2638(3) 0.42786(18) 0.67946(16) 0.0901(9) Uani d . 1
H H3 1.2564 0.4837 0.6766 0.108 Uiso calc R 1
C C4 1.3635(3) 0.3941(2) 0.69907(16) 0.0939(9) Uani d . 1
H H4 1.4236 0.4270 0.7094 0.113 Uiso calc R 1
C C5 1.3737(2) 0.3114(2) 0.70331(15) 0.0937(9) Uani d . 1
H H5 1.4412 0.2886 0.7160 0.112 Uiso calc R 1
C C6 1.2846(2) 0.26229(17) 0.68885(14) 0.0801(8) Uani d . 1
H H6 1.2924 0.2065 0.6927 0.096 Uiso calc R 1
C C7 1.0883(2) 0.24202(15) 0.65529(14) 0.0650(7) Uani d . 1
C C8 1.0583(2) 0.17520(15) 0.69984(14) 0.0722(7) Uani d . 1
H H8 1.0963 0.1550 0.7427 0.087 Uiso calc R 1
C C9 0.9624(2) 0.14424(15) 0.66924(15) 0.0704(7) Uani d . 1
C C10 0.8939(3) 0.07875(16) 0.68885(18) 0.0881(9) Uani d . 1
H H10 0.9088 0.0479 0.7330 0.106 Uiso calc R 1
C C11 0.8066(3) 0.06085(17) 0.6434(2) 0.0968(9) Uani d . 1
H H11 0.7601 0.0186 0.6572 0.116 Uiso calc R 1
C C12 0.7855(2) 0.10571(18) 0.5751(2) 0.0944(9) Uani d . 1
H H12 0.7276 0.0910 0.5426 0.113 Uiso calc R 1
C C13 0.8485(2) 0.16992(17) 0.55639(17) 0.0822(8) Uani d . 1
H H13 0.8345 0.1992 0.5111 0.099 Uiso calc R 1
C C14 1.0096(2) 0.25342(14) 0.59702(15) 0.0666(7) Uani d . 1
C C15 1.0112(2) 0.31265(14) 0.53532(14) 0.0726(7) Uani d . 1
H H15 1.0810 0.3227 0.5155 0.087 Uiso calc R 1
C C16 0.9310(2) 0.35652(14) 0.50052(13) 0.0679(7) Uani d . 1
C C17 0.9681(2) 0.40721(17) 0.43680(18) 0.0825(8) Uani d . 1
C C18 0.8147(2) 0.36426(13) 0.52072(14) 0.0642(7) Uani d . 1
C C19 0.7729(2) 0.34156(14) 0.59309(15) 0.0730(7) Uani d . 1
H H19 0.8197 0.3196 0.6304 0.088 Uiso calc R 1
C C20 0.6637(2) 0.35112(15) 0.61018(16) 0.0838(8) Uani d . 1
H H20 0.6372 0.3344 0.6585 0.101 Uiso calc R 1
C C21 0.5925(2) 0.38503(16) 0.55704(19) 0.0872(8) Uani d . 1
H H21 0.5186 0.3915 0.5691 0.105 Uiso calc R 1
C C22 0.6325(2) 0.40905(16) 0.48628(17) 0.0847(8) Uani d . 1
H H22 0.5856 0.4326 0.4500 0.102 Uiso calc R 1
C C23 0.7422(2) 0.39873(15) 0.46804(15) 0.0757(7) Uani d . 1
H H23 0.7679 0.4153 0.4194 0.091 Uiso calc R 1

loop_
_atom_site_aniso_label
_atom_site_aniso_U_11
_atom_site_aniso_U_22
_atom_site_aniso_U_33
_atom_site_aniso_U_12
_atom_site_aniso_U_13
_atom_site_aniso_U_23
N1 0.0709(14) 0.0619(13) 0.0771(15) 0.0144(13) 0.0024(13) 0.0076(12)
N2 0.105(2) 0.125(2) 0.104(2) 0.0028(17) 0.0026(17) 0.0465(17)
C1 0.0720(18) 0.0701(17) 0.0567(15) 0.0204(16) 0.0029(13) 0.0104(13)
C2 0.079(2) 0.0762(19) 0.0731(18) 0.0153(17) 0.0001(15) 0.0098(14)
C3 0.100(2) 0.080(2) 0.091(2) 0.006(2) 0.0007(19) 0.0155(16)
C4 0.089(2) 0.108(3) 0.085(2) -0.012(2) -0.0022(17) 0.0132(18)
C5 0.078(2) 0.110(3) 0.093(2) 0.013(2) -0.0141(17) 0.0161(19)
C6 0.081(2) 0.0839(19) 0.0754(18) 0.0185(19) -0.0069(16) 0.0109(15)
C7 0.0667(17) 0.0641(16) 0.0644(16) 0.0184(14) 0.0046(14) 0.0066(14)
C8 0.0847(19) 0.0650(17) 0.0668(16) 0.0205(16) 0.0044(15) 0.0091(14)
C9 0.084(2) 0.0543(16) 0.0734(18) 0.0122(16) 0.0098(16) 0.0061(15)
C10 0.104(2) 0.0631(19) 0.098(2) 0.0154(19) 0.019(2) 0.0039(16)
C11 0.106(3) 0.0606(18) 0.124(3) 0.0045(19) 0.020(2) 0.004(2)
C12 0.090(2) 0.0657(18) 0.128(3) 0.0067(18) -0.004(2) -0.0037(19)
C13 0.080(2) 0.0669(18) 0.100(2) 0.0132(17) -0.0042(17) 0.0012(16)
C14 0.0643(16) 0.0600(15) 0.0755(18) 0.0105(15) 0.0027(14) 0.0102(14)
C15 0.0709(17) 0.0766(17) 0.0702(17) 0.0087(15) 0.0021(14) 0.0137(14)
C16 0.0749(18) 0.0670(16) 0.0618(16) 0.0090(15) -0.0071(15) 0.0088(13)
C17 0.080(2) 0.091(2) 0.076(2) 0.0079(17) -0.0085(16) 0.0226(17)
C18 0.0785(19) 0.0547(14) 0.0592(17) 0.0070(14) -0.0109(15) 0.0004(12)
C19 0.084(2) 0.0713(17) 0.0633(17) 0.0196(16) -0.0057(15) 0.0021(14)
C20 0.095(2) 0.0822(19) 0.0742(19) 0.0094(18) 0.0074(18) -0.0032(15)
C21 0.079(2) 0.092(2) 0.090(2) 0.0032(17) -0.0090(19) -0.0146(18)
C22 0.085(2) 0.091(2) 0.078(2) 0.0052(18) -0.0275(17) -0.0032(16)
C23 0.080(2) 0.0787(18) 0.0683(17) 0.0059(16) -0.0140(16) 0.0021(14)

loop_
_atom_type_symbol
_atom_type_description
_atom_type_scat_dispersion_real
_atom_type_scat_dispersion_imag
_atom_type_scat_source
C C 0.0033 0.0016 'International Tables Vol C Tables 4.2.6.8 and 6.1.1.4'
H H 0.0000 0.0000 'International Tables Vol C Tables 4.2.6.8 and 6.1.1.4'
N N 0.0061 0.0033 'International Tables Vol C Tables 4.2.6.8 and 6.1.1.4'

loop_
_geom_angle_atom_site_label_1
_geom_angle_atom_site_label_2
_geom_angle_atom_site_label_3
_geom_angle
C13 N1 C14 129.7(2)
C13 N1 C9 121.0(2)
C14 N1 C9 108.9(2)
C6 C1 C2 117.6(3)
C6 C1 C7 120.6(2)
C2 C1 C7 121.7(2)
C3 C2 C1 121.3(3)
C3 C2 H2 119.3
C1 C2 H2 119.3
C2 C3 C4 119.9(3)
C2 C3 H3 120.0
C4 C3 H3 120.0
C5 C4 C3 119.8(3)
C5 C4 H4 120.1
C3 C4 H4 120.1
C4 C5 C6 120.4(3)
C4 C5 H5 119.8
C6 C5 H5 119.8
C5 C6 C1 121.0(3)
C5 C6 H6 119.5
C1 C6 H6 119.5
C8 C7 C14 108.6(2)
C8 C7 C1 126.4(2)
C14 C7 C1 125.0(2)
C9 C8 C7 108.0(2)
C9 C8 H8 126.0
C7 C8 H8 126.0
C8 C9 N1 107.6(2)
C8 C9 C10 134.2(3)
N1 C9 C10 118.2(3)
C11 C10 C9 119.8(3)
C11 C10 H10 120.1
C9 C10 H10 120.1
C10 C11 C12 120.4(3)
C10 C11 H11 119.8
C12 C11 H11 119.8
C13 C12 C11 120.5(3)
C13 C12 H12 119.7
C11 C12 H12 119.7
C12 C13 N1 119.5(3)
C12 C13 H13 120.2
N1 C13 H13 120.2
N1 C14 C7 106.8(2)
N1 C14 C15 125.6(2)
C7 C14 C15 127.3(2)
C16 C15 C14 132.6(2)
C16 C15 H15 113.7
C14 C15 H15 113.7
C15 C16 C17 114.6(2)
C15 C16 C18 129.8(2)
C17 C16 C18 115.4(2)
N2 C17 C16 179.2(3)
C23 C18 C19 117.3(2)
C23 C18 C16 119.9(2)
C19 C18 C16 122.7(2)
C20 C19 C18 120.9(2)
C20 C19 H19 119.6
C18 C19 H19 119.6
C19 C20 C21 121.1(3)
C19 C20 H20 119.4
C21 C20 H20 119.4
C22 C21 C20 118.7(3)
C22 C21 H21 120.6
C20 C21 H21 120.6
C21 C22 C23 120.6(3)
C21 C22 H22 119.7
C23 C22 H22 119.7
C22 C23 C18 121.3(3)
C22 C23 H23 119.3
C18 C23 H23 119.3

loop_
_geom_bond_atom_site_label_1
_geom_bond_atom_site_label_2
_geom_bond_distance
N1 C13 1.377(3)
N1 C14 1.383(3)
N1 C9 1.398(3)
N2 C17 1.144(3)
C1 C6 1.387(3)
C1 C2 1.398(3)
C1 C7 1.467(3)
C2 C3 1.375(3)
C2 H2 0.9300
C3 C4 1.378(4)
C3 H3 0.9300
C4 C5 1.375(4)
C4 H4 0.9300
C5 C6 1.379(3)
C5 H5 0.9300
C6 H6 0.9300
C7 C8 1.392(3)
C7 C14 1.395(3)
C8 C9 1.379(3)
C8 H8 0.9300
C9 C10 1.408(3)
C10 C11 1.351(4)
C10 H10 0.9300
C11 C12 1.408(4)
C11 H11 0.9300
C12 C13 1.349(3)
C12 H12 0.9300
C13 H13 0.9300
C14 C15 1.441(3)
C15 C16 1.354(3)
C15 H15 0.9300
C16 C17 1.448(3)
C16 C18 1.464(3)
C18 C23 1.384(3)
C18 C19 1.390(3)
C19 C20 1.371(3)
C19 H19 0.9300
C20 C21 1.375(3)
C20 H20 0.9300
C21 C22 1.364(3)
C21 H21 0.9300
C22 C23 1.382(3)
C22 H22 0.9300
C23 H23 0.9300

loop_
_geom_hbond_atom_site_label_D
_geom_hbond_atom_site_label_H
_geom_hbond_atom_site_label_A
_geom_hbond_site_symmetry_A
_geom_hbond_distance_DH
_geom_hbond_distance_HA
_geom_hbond_distance_DA
_geom_hbond_angle_DHA
C11 H11 Ct3 8_755 0.93 3.15 3.557(3) 108.5
C19 H19 Ct1 6_557 0.93 3.25 3.816(3) 121.0
C20 H20 Ct1 6_557 0.93 3.17 3.771(3) 123.9
C22 H22 Ct2 4_456 0.93 3.04 3.728(3) 132.0

loop_
_geom_torsion_atom_site_label_1
_geom_torsion_atom_site_label_2
_geom_torsion_atom_site_label_3
_geom_torsion_atom_site_label_4
_geom_torsion
C14 C15 C16 C18 7.5(4)

loop_
_cod_related_entry_id
_cod_related_entry_database
_cod_related_entry_code
1 ChemSpider 30654960
